data_4509367
loop_
_publ_author_name
'Custelcean, Radu'
'Remy, Priscilla'

_publ_section_title
;
 Selective Crystallization of Urea-Functionalized Capsules with Tunable
 Anion-Binding Cavities
;
_journal_issue 4
_journal_name_full 'Crystal Growth &amp; Design'
_journal_page_first 1985
_journal_paper_doi 10.1021/cg801299a
_journal_volume 9
_journal_year 2009
_chemical_formula_sum 'C48 H60 Li2 N20 O12 Se'
_chemical_formula_weight 1202.00
_chemical_name_systematic
; 
 ? 
;
_space_group_IT_number 205
_symmetry_cell_setting cubic
_symmetry_space_group_name_Hall '-P 2ac 2ab 3'
_symmetry_space_group_name_H-M 'P a -3'
_atom_sites_solution_hydrogens geom
_atom_sites_solution_primary direct
_atom_sites_solution_secondary difmap
_audit_creation_method SHELXL-97
_cell_angle_alpha 90.00
_cell_angle_beta 90.00
_cell_angle_gamma 90.00
_cell_formula_units_Z 4
_cell_length_a 17.9112(5)
_cell_length_b 17.9112(5)
_cell_length_c 17.9112(5)
_cell_measurement_temperature 173(2)
_cell_volume 5746.1(3)
_computing_structure_refinement 'SHELXL-97 (Sheldrick, 1997)'
_computing_structure_solution 'SHELXS-97 (Sheldrick, 1990)'
_diffrn_ambient_temperature 173(2)
_diffrn_measured_fraction_theta_full 1.000
_diffrn_measured_fraction_theta_max 1.000
_diffrn_radiation_monochromator graphite
_diffrn_radiation_source 'fine-focus sealed tube'
_diffrn_radiation_type MoK\a
_diffrn_radiation_wavelength 0.71073
_diffrn_reflns_av_R_equivalents 0.0639
_diffrn_reflns_av_sigmaI/netI 0.0202
_diffrn_reflns_limit_h_max 21
_diffrn_reflns_limit_h_min -21
_diffrn_reflns_limit_k_max 21
_diffrn_reflns_limit_k_min -16
_diffrn_reflns_limit_l_max 21
_diffrn_reflns_limit_l_min -21
_diffrn_reflns_number 36590
_diffrn_reflns_theta_full 24.98
_diffrn_reflns_theta_max 24.98
_diffrn_reflns_theta_min 1.97
_exptl_absorpt_coefficient_mu 0.730
_exptl_absorpt_correction_T_max 0.9306
_exptl_absorpt_correction_T_min 0.8618
_exptl_absorpt_correction_type multi-scan
_exptl_crystal_density_diffrn 1.389
_exptl_crystal_density_method 'not measured'
_exptl_crystal_F_000 2496
_exptl_crystal_size_max 0.21
_exptl_crystal_size_mid 0.11
_exptl_crystal_size_min 0.10
_refine_diff_density_max 0.586
_refine_diff_density_min -0.206
_refine_diff_density_rms 0.073
_refine_ls_extinction_method none
_refine_ls_goodness_of_fit_ref 1.064
_refine_ls_hydrogen_treatment constr
_refine_ls_matrix_type full
_refine_ls_number_parameters 133
_refine_ls_number_reflns 1694
_refine_ls_number_restraints 0
_refine_ls_restrained_S_all 1.064
_refine_ls_R_factor_all 0.0975
_refine_ls_R_factor_gt 0.0758
_refine_ls_shift/su_max 0.001
_refine_ls_shift/su_mean 0.000
_refine_ls_structure_factor_coef Fsqd
_refine_ls_weighting_details 'calc w=1/[\s^2^(Fo^2^)+(0.1512P)^2^+2.9988P] where P=(Fo^2^+2Fc^2^)/3'
_refine_ls_weighting_scheme calc
_refine_ls_wR_factor_gt 0.2216
_refine_ls_wR_factor_ref 0.2419
_reflns_number_gt 1268
_reflns_number_total 1694
_reflns_threshold_expression >2sigma(I)
_cod_data_source_file cg801299asup1.cif
_cod_data_source_block 1a
_cod_original_sg_symbol_H-M Pa-3
_cod_database_code 4509367

loop_
_symmetry_equiv_pos_as_xyz
'x, y, z'
'z, x, y'
'y, z, x'
'-y+1/2, -z, x+1/2'
'z+1/2, -x+1/2, -y'
'-y, z+1/2, -x+1/2'
'-z+1/2, -x, y+1/2'
'-z, x+1/2, -y+1/2'
'y+1/2, -z+1/2, -x'
'-x+1/2, -y, z+1/2'
'x+1/2, -y+1/2, -z'
'-x, y+1/2, -z+1/2'
'-x, -y, -z'
'-z, -x, -y'
'-y, -z, -x'
'y-1/2, z, -x-1/2'
'-z-1/2, x-1/2, y'
'y, -z-1/2, x-1/2'
'z-1/2, x, -y-1/2'
'z, -x-1/2, y-1/2'
'-y-1/2, z-1/2, x'
'x-1/2, y, -z-1/2'
'-x-1/2, y-1/2, z'
'x, -y-1/2, z-1/2'

loop_
_atom_site_label
_atom_site_type_symbol
_atom_site_fract_x
_atom_site_fract_y
_atom_site_fract_z
_atom_site_U_iso_or_equiv
_atom_site_adp_type
_atom_site_occupancy
_atom_site_symmetry_multiplicity
_atom_site_calc_flag
_atom_site_refinement_flags
Se1 Se 0.98948(3) 0.51052(3) 0.48948(3) 0.0467(8) Uani 0.50 3 d SP
O1 O 0.88844(19) 0.3935(2) 0.22986(18) 0.0947(11) Uani 1 1 d .
O2 O 0.9333(4) 0.4333(4) 0.0667(4) 0.247(7) Uani 1 3 d S
O4 O 0.9086(3) 0.4711(3) 0.4782(3) 0.0598(12) Uani 0.50 1 d P
N1 N 0.8515(2) 0.6485(2) 0.3515(2) 0.089(2) Uani 1 3 d S
N2 N 0.8918(3) 0.4874(3) 0.3129(2) 0.1048(15) Uani 1 1 d .
H2N H 0.8994 0.5001 0.3598 0.126 Uiso 1 1 calc R
N3 N 0.9140(2) 0.3685(3) 0.3522(2) 0.0911(12) Uani 1 1 d .
H3N H 0.9216 0.3898 0.3958 0.109 Uiso 1 1 calc R
N4 N 0.9483(5) 0.1801(4) 0.4218(5) 0.166(3) Uani 1 1 d .
C1 C 0.8193(4) 0.6014(3) 0.2919(3) 0.1052(17) Uani 1 1 d .
H1 H 0.8006 0.6341 0.2515 0.126 Uiso 1 1 calc R
H1A H 0.7760 0.5737 0.3125 0.126 Uiso 1 1 calc R
C2 C 0.8736(4) 0.5462(4) 0.2591(3) 0.114(2) Uani 1 1 d .
H2A H 0.8516 0.5234 0.2138 0.136 Uiso 1 1 calc R
H2 H 0.9198 0.5725 0.2442 0.136 Uiso 1 1 calc R
C3 C 0.8976(3) 0.4153(3) 0.2941(3) 0.0855(14) Uani 1 1 d .
C4 C 0.9432(5) 0.2556(5) 0.4135(4) 0.138(3) Uani 1 1 d .
H4 H 0.9566 0.2859 0.4550 0.166 Uiso 1 1 calc R
C5 C 0.9202(2) 0.2911(3) 0.3501(3) 0.0784(13) Uani 1 1 d .
C6 C 0.9010(4) 0.2462(4) 0.2921(3) 0.125(2) Uani 1 1 d .
H6 H 0.8825 0.2665 0.2467 0.150 Uiso 1 1 calc R
C7 C 0.9093(5) 0.1705(4) 0.3010(4) 0.132(3) Uani 1 1 d .
H7 H 0.8960 0.1388 0.2606 0.158 Uiso 1 1 calc R
C8 C 0.9344(5) 0.1404(4) 0.3612(5) 0.131(3) Uani 1 1 d .
H8 H 0.9430 0.0881 0.3621 0.157 Uiso 1 1 calc R
Li1 Li 0.8771(6) 0.3771(6) 0.1229(6) 0.090(4) Uani 1 3 d S
O3 O 0.9566(4) 0.5434(4) 0.4566(4) 0.059(2) Uani 0.50 3 d SP

loop_
_atom_site_aniso_label
_atom_site_aniso_U_11
_atom_site_aniso_U_22
_atom_site_aniso_U_33
_atom_site_aniso_U_23
_atom_site_aniso_U_13
_atom_site_aniso_U_12
Se1 0.0467(8) 0.0467(8) 0.0467(8) 0.0028(8) -0.0028(8) 0.0028(8)
O1 0.088(2) 0.121(3) 0.075(2) -0.0304(19) -0.0229(17) 0.0108(18)
O2 0.247(7) 0.247(7) 0.247(7) 0.054(6) 0.054(6) -0.054(6)
O4 0.054(3) 0.072(3) 0.053(3) 0.006(2) -0.011(2) -0.006(2)
N1 0.089(2) 0.089(2) 0.089(2) 0.008(2) -0.008(2) 0.008(2)
N2 0.144(4) 0.101(3) 0.070(3) -0.013(2) -0.018(3) 0.003(3)
N3 0.103(3) 0.106(3) 0.064(2) -0.020(2) -0.014(2) -0.008(2)
N4 0.207(8) 0.120(5) 0.171(7) 0.003(5) -0.004(5) 0.048(5)
C1 0.117(4) 0.113(4) 0.086(3) 0.004(3) -0.027(3) 0.000(3)
C2 0.146(5) 0.122(5) 0.072(3) -0.008(3) -0.006(3) -0.001(4)
C3 0.079(3) 0.100(4) 0.077(3) -0.028(3) -0.012(2) 0.003(2)
C4 0.161(7) 0.129(6) 0.125(6) -0.026(4) -0.039(5) 0.028(5)
C5 0.065(2) 0.094(3) 0.076(3) -0.018(2) 0.006(2) -0.006(2)
C6 0.190(7) 0.108(5) 0.077(3) -0.010(3) 0.011(4) -0.023(4)
C7 0.193(8) 0.090(4) 0.113(5) -0.020(4) 0.037(5) -0.029(4)
C8 0.134(5) 0.105(5) 0.154(7) -0.007(5) 0.053(5) 0.023(4)
Li1 0.090(4) 0.090(4) 0.090(4) -0.037(5) -0.037(5) 0.037(5)
O3 0.059(2) 0.059(2) 0.059(2) 0.022(3) -0.022(3) 0.022(3)

loop_
_atom_type_symbol
_atom_type_description
_atom_type_scat_dispersion_real
_atom_type_scat_dispersion_imag
_atom_type_scat_source
C C 0.0033 0.0016 'International Tables Vol C Tables 4.2.6.8 and 6.1.1.4'
H H 0.0000 0.0000 'International Tables Vol C Tables 4.2.6.8 and 6.1.1.4'
Li Li -0.0003 0.0001 'International Tables Vol C Tables 4.2.6.8 and 6.1.1.4'
N N 0.0061 0.0033 'International Tables Vol C Tables 4.2.6.8 and 6.1.1.4'
O O 0.0106 0.0060 'International Tables Vol C Tables 4.2.6.8 and 6.1.1.4'
Se Se -0.0929 2.2259 'International Tables Vol C Tables 4.2.6.8 and 6.1.1.4'

loop_
_geom_angle_atom_site_label_1
_geom_angle_atom_site_label_2
_geom_angle_atom_site_label_3
_geom_angle
_geom_angle_site_symmetry_1
_geom_angle_site_symmetry_3
Se1 Se1 O3 180.0(3) 13_766 .
Se1 Se1 O4 109.65(18) 13_766 4_664
O3 Se1 O4 70.35(18) . 4_664
Se1 Se1 O4 109.65(18) 13_766 5_566
O3 Se1 O4 70.35(18) . 5_566
O4 Se1 O4 109.29(18) 4_664 5_566
Se1 Se1 O4 109.65(19) 13_766 .
O3 Se1 O4 70.35(18) . .
O4 Se1 O4 109.29(18) 4_664 .
O4 Se1 O4 109.29(18) 5_566 .
Se1 Se1 O3 0.00(17) 13_766 13_766
O3 Se1 O3 180.00(13) . 13_766
O4 Se1 O3 109.65(18) 4_664 13_766
O4 Se1 O3 109.65(18) 5_566 13_766
O4 Se1 O3 109.65(18) . 13_766
Se1 Se1 O4 51.91(15) 13_766 17_755
O3 Se1 O4 128.09(16) . 17_755
O4 Se1 O4 80.6(2) 4_664 17_755
O4 Se1 O4 161.56(8) 5_566 17_755
O4 Se1 O4 80.6(2) . 17_755
O3 Se1 O4 51.91(15) 13_766 17_755
Se1 Se1 O4 51.91(16) 13_766 13_766
O3 Se1 O4 128.09(16) . 13_766
O4 Se1 O4 80.6(2) 4_664 13_766
O4 Se1 O4 80.6(2) 5_566 13_766
O4 Se1 O4 161.56(8) . 13_766
O3 Se1 O4 51.91(15) 13_766 13_766
O4 Se1 O4 85.9(2) 17_755 13_766
Se1 Se1 O4 51.91(16) 13_766 16_657
O3 Se1 O4 128.09(16) . 16_657
O4 Se1 O4 161.56(8) 4_664 16_657
O4 Se1 O4 80.6(2) 5_566 16_657
O4 Se1 O4 80.6(2) . 16_657
O3 Se1 O4 51.91(15) 13_766 16_657
O4 Se1 O4 85.9(2) 17_755 16_657
O4 Se1 O4 85.9(2) 13_766 16_657
C3 O1 Li1 169.8(6) . .
O3 O4 Se1 36.8(4) . .
O3 O4 Se1 55.3(4) . 13_766
Se1 O4 Se1 18.44(8) . 13_766
C1 N1 C1 110.7(3) 4_664 .
C1 N1 C1 110.7(3) 4_664 5_566
C1 N1 C1 110.7(3) . 5_566
C3 N2 C2 123.0(4) . .
C3 N3 C5 127.4(4) . .
C8 N4 C4 115.6(8) . .
N1 C1 C2 113.8(5) . .
N2 C2 C1 111.0(5) . .
O1 C3 N2 122.3(5) . .
O1 C3 N3 123.1(5) . .
N2 C3 N3 114.6(4) . .
N4 C4 C5 124.9(7) . .
C6 C5 C4 116.0(6) . .
C6 C5 N3 126.2(5) . .
C4 C5 N3 117.7(5) . .
C5 C6 C7 117.9(6) . .
C8 C7 C6 123.4(7) . .
C7 C8 N4 121.9(7) . .
O2 Li1 O1 114.9(5) . 9_556
O2 Li1 O1 114.9(5) . .
O1 Li1 O1 103.6(6) 9_556 .
O2 Li1 O1 114.9(5) . 8_645
O1 Li1 O1 103.6(6) 9_556 8_645
O1 Li1 O1 103.6(6) . 8_645
Se1 O3 O4 72.8(4) . 5_566
Se1 O3 O4 72.8(4) . .
O4 O3 O4 111.7(4) 5_566 .
Se1 O3 O4 72.8(4) . 4_664
O4 O3 O4 111.7(4) 5_566 4_664
O4 O3 O4 111.7(4) . 4_664
Se1 O3 Se1 0.00(11) . 13_766
O4 O3 Se1 72.8(4) 5_566 13_766
O4 O3 Se1 72.8(4) . 13_766
O4 O3 Se1 72.8(4) 4_664 13_766

loop_
_geom_bond_atom_site_label_1
_geom_bond_atom_site_label_2
_geom_bond_distance
_geom_bond_site_symmetry_2
Se1 Se1 0.6529(19) 13_766
Se1 O3 1.019(11) .
Se1 O4 1.625(5) 4_664
Se1 O4 1.625(5) 5_566
Se1 O4 1.625(5) .
Se1 O3 1.672(11) 13_766
Se1 O4 1.944(5) 17_755
Se1 O4 1.944(5) 13_766
Se1 O4 1.944(5) 16_657
O1 C3 1.227(5) .
O1 Li1 1.949(8) .
O2 Li1 1.74(2) .
O4 O3 1.602(6) .
O4 Se1 1.944(5) 13_766
N1 C1 1.479(6) 4_664
N1 C1 1.479(6) .
N1 C1 1.479(6) 5_566
N2 C3 1.338(7) .
N2 C2 1.465(8) .
N3 C3 1.368(7) .
N3 C5 1.392(6) .
N4 C8 1.323(11) .
N4 C4 1.364(10) .
C1 C2 1.507(9) .
C4 C5 1.365(9) .
C5 C6 1.358(7) .
C6 C7 1.373(10) .
C7 C8 1.287(11) .
Li1 O1 1.949(8) 9_556
Li1 O1 1.949(8) 8_645
O3 O4 1.601(6) 5_566
O3 O4 1.602(6) 4_664
O3 Se1 1.672(11) 13_766
